data_7705615
loop_
_publ_author_name
'Lee, Jeyeong'
'Lim, Sangwoo'
'Kim, Dongwon'
'Jung, Ok-Sang'
'Lee, Young-A'

_publ_section_title
;
 Flexibility and anion exchange of [(X)@Pd<sub>2</sub>L<sub>4</sub>] cages
 for recognition of size and charge of polyatomic anions.
;
_journal_issue 42
_journal_name_full 'Dalton transactions (Cambridge, England : 2003)'
_journal_page_first 15002
_journal_page_last 15008
_journal_paper_doi 10.1039/d0dt03005h
_journal_volume 49
_journal_year 2020
_chemical_formula_sum 'C65 H100 N8 O13 Pd2 Re3 Si8'
_chemical_formula_weight 2197.64
_space_group_crystal_system monoclinic
_space_group_IT_number 15
_space_group_name_Hall '-C 2yc'
_space_group_name_H-M_alt 'C 1 2/c 1'
_atom_sites_solution_hydrogens geom
_audit_creation_method SHELXL-2018/3
_audit_update_record
;
2020-08-27 deposited with the CCDC.	2020-10-06 downloaded from the CCDC.
;
_cell_angle_alpha 90
_cell_angle_beta 109.40(3)
_cell_angle_gamma 90
_cell_formula_units_Z 4
_cell_length_a 20.087(4)
_cell_length_b 16.899(3)
_cell_length_c 29.527(6)
_cell_measurement_reflns_used 79039
_cell_measurement_temperature 100(2)
_cell_measurement_theta_max 33.749
_cell_measurement_theta_min 0.401
_cell_volume 9454(4)
_computing_cell_refinement 'HKL3000sm (Otwinowski & Minor, 1997)'
_computing_data_collection 'PAL BL2D-SMDC Program (Shin et. al, 2016)'
_computing_data_reduction 'HKL3000sm (Otwinowski & Minor, 1997)'
_computing_structure_refinement SHELXL
_computing_structure_solution 'SHELXT 2018/2 (Sheldrick, 2018)'
_diffrn_ambient_temperature 100(2)
_diffrn_measured_fraction_theta_full 0.963
_diffrn_measured_fraction_theta_max 0.963
_diffrn_measurement_device_type 'Rayonix MX225HS CCD area detector'
_diffrn_measurement_method 'omega scan'
_diffrn_radiation_type synchrotron
_diffrn_radiation_wavelength 0.700
_diffrn_reflns_av_R_equivalents 0.0953
_diffrn_reflns_av_unetI/netI 0.0679
_diffrn_reflns_Laue_measured_fraction_full 0.963
_diffrn_reflns_Laue_measured_fraction_max 0.963
_diffrn_reflns_limit_h_max 24
_diffrn_reflns_limit_h_min -24
_diffrn_reflns_limit_k_max 20
_diffrn_reflns_limit_k_min -20
_diffrn_reflns_limit_l_max 35
_diffrn_reflns_limit_l_min -35
_diffrn_reflns_number 30732
_diffrn_reflns_point_group_measured_fraction_full 0.963
_diffrn_reflns_point_group_measured_fraction_max 0.963
_diffrn_reflns_theta_full 24.835
_diffrn_reflns_theta_max 25.000
_diffrn_reflns_theta_min 1.590
_diffrn_source 'PLSII 2D bending magnet'
_exptl_absorpt_coefficient_mu 4.151
_exptl_absorpt_correction_T_max 1.000
_exptl_absorpt_correction_T_min 0.867
_exptl_absorpt_correction_type empirical
_exptl_absorpt_process_details 'HKL3000sm Scalepack(Otwinowski et.al,2003)'
_exptl_crystal_colour colorless
_exptl_crystal_density_diffrn 1.544
_exptl_crystal_description block
_exptl_crystal_F_000 4316
_exptl_crystal_size_max 0.075
_exptl_crystal_size_mid 0.040
_exptl_crystal_size_min 0.030
_refine_diff_density_max 2.270
_refine_diff_density_min -2.505
_refine_diff_density_rms 0.244
_refine_ls_extinction_method none
_refine_ls_goodness_of_fit_ref 2.121
_refine_ls_hydrogen_treatment constr
_refine_ls_matrix_type full
_refine_ls_number_parameters 537
_refine_ls_number_reflns 8395
_refine_ls_number_restraints 515
_refine_ls_restrained_S_all 2.185
_refine_ls_R_factor_all 0.1476
_refine_ls_R_factor_gt 0.1213
_refine_ls_shift/su_max 0.001
_refine_ls_shift/su_mean 0.000
_refine_ls_structure_factor_coef Fsqd
_refine_ls_weighting_details 'w=1/[\s^2^(Fo^2^)+(0.1000P)^2^] where P=(Fo^2^+2Fc^2^)/3'
_refine_ls_weighting_scheme calc
_refine_ls_wR_factor_gt 0.3244
_refine_ls_wR_factor_ref 0.3429
_reflns_Friedel_coverage 0.000
_reflns_number_gt 5962
_reflns_number_total 8395
_reflns_threshold_expression 'I > 2\s(I)'
_cod_data_source_file d0dt03005h2.cif
_cod_data_source_block PdReO4_a
_cod_depositor_comments 'Adding full bibliography for 7705614--7705618.cif.'
_cod_original_cell_volume 9453(4)
_cod_original_sg_symbol_H-M 'C 2/c'
_cod_database_code 7705615
_shelx_shelxl_version_number 2018/3
_shelx_space_group_comment
;
The symmetry employed for this shelxl refinement is uniquely defined
by the following loop, which should always be used as a source of
symmetry information in preference to the above space-group names.
They are only intended as comments.
;
_shelx_estimated_absorpt_t_min 0.746
_shelx_estimated_absorpt_t_max 0.886

loop_
_space_group_symop_operation_xyz
'x, y, z'
'-x, y, -z+1/2'
'x+1/2, y+1/2, z'
'-x+1/2, y+1/2, -z+1/2'
'-x, -y, -z'
'x, -y, z-1/2'
'-x+1/2, -y+1/2, -z'
'x+1/2, -y+1/2, z-1/2'

loop_
_atom_site_label
_atom_site_type_symbol
_atom_site_fract_x
_atom_site_fract_y
_atom_site_fract_z
_atom_site_U_iso_or_equiv
_atom_site_adp_type
_atom_site_occupancy
_atom_site_site_symmetry_order
_atom_site_calc_flag
_atom_site_refinement_flags_posn
_atom_site_refinement_flags_adp
_atom_site_refinement_flags_occupancy
_atom_site_disorder_assembly
_atom_site_disorder_group
Pd1 Pd 0.43353(7) 0.60578(7) 0.59708(4) 0.0579(4) Uani 1 1 d . U . . .
Si1 Si 0.2270(5) 0.7075(5) 0.6764(3) 0.134(3) Uani 1 1 d D U . . .
Si2 Si 0.4056(3) 0.3087(3) 0.68459(19) 0.0719(13) Uani 1 1 d . U . . .
Si3 Si 0.5249(3) 0.9114(4) 0.6804(3) 0.0996(19) Uani 1 1 d D U . . .
Si4 Si 0.7272(3) 0.5459(3) 0.6958(2) 0.0819(14) Uani 1 1 d . U . . .
N1 N 0.3310(7) 0.5957(8) 0.5965(5) 0.067(3) Uani 1 1 d . U . . .
N2 N 0.4458(7) 0.4861(7) 0.6012(4) 0.060(3) Uani 1 1 d . U . . .
N3 N 0.4228(6) 0.7267(7) 0.5948(4) 0.060(3) Uani 1 1 d . U . . .
N4 N 0.5346(8) 0.6184(7) 0.6005(5) 0.063(2) Uani 1 1 d . U . . .
C1 C 0.3110(9) 0.6377(9) 0.6264(6) 0.065(3) Uani 1 1 d . U . . .
H1 H 0.345234 0.671417 0.647566 0.078 Uiso 1 1 calc R U . . .
C2 C 0.2447(11) 0.6379(11) 0.6301(8) 0.094(4) Uani 1 1 d D U . . .
C3 C 0.1963(12) 0.5885(15) 0.5963(10) 0.123(5) Uani 1 1 d D U . . .
H3 H 0.148040 0.589137 0.594195 0.147 Uiso 1 1 calc R U . . .
C4 C 0.2182(13) 0.5373(16) 0.5653(11) 0.120(5) Uani 1 1 d . U . . .
H4 H 0.187498 0.498963 0.545528 0.144 Uiso 1 1 calc R U . . .
C5 C 0.2868(10) 0.5471(12) 0.5657(8) 0.087(4) Uani 1 1 d . U . . .
H5 H 0.302558 0.518340 0.543538 0.104 Uiso 1 1 calc R U . . .
C6 C 0.2779(18) 0.7915(16) 0.6827(9) 0.137(7) Uani 1 1 d . U . . .
H6A H 0.326997 0.776474 0.688010 0.206 Uiso 1 1 calc R U . . .
H6B H 0.275232 0.822306 0.710167 0.206 Uiso 1 1 calc R U . . .
H6C H 0.260276 0.823526 0.653447 0.206 Uiso 1 1 calc R U . . .
C7 C 0.1306(17) 0.7303(16) 0.6544(13) 0.161(9) Uani 1 1 d . U . . .
H7A H 0.121274 0.775344 0.672257 0.242 Uiso 1 1 calc R U . . .
H7B H 0.104186 0.684029 0.659119 0.242 Uiso 1 1 calc R U . . .
H7C H 0.115627 0.743345 0.620097 0.242 Uiso 1 1 calc R U . . .
C8 C 0.4679(8) 0.4480(9) 0.5680(5) 0.060(3) Uani 1 1 d . U . . .
H8 H 0.481695 0.477768 0.545334 0.072 Uiso 1 1 calc R U . . .
C9 C 0.4702(10) 0.3682(10) 0.5673(6) 0.067(3) Uani 1 1 d . U . . .
H9 H 0.482288 0.342298 0.542571 0.081 Uiso 1 1 calc R U . . .
C10 C 0.4546(10) 0.3213(10) 0.6036(6) 0.069(3) Uani 1 1 d . U . . .
H10 H 0.458729 0.265276 0.604079 0.083 Uiso 1 1 calc R U . . .
C11 C 0.4325(10) 0.3621(9) 0.6390(6) 0.068(3) Uani 1 1 d . U . . .
C12 C 0.4294(9) 0.4443(9) 0.6345(6) 0.062(3) Uani 1 1 d . U . . .
H12 H 0.414305 0.473071 0.656955 0.075 Uiso 1 1 calc R U . . .
C13 C 0.3110(11) 0.3221(15) 0.6748(8) 0.103(6) Uani 1 1 d . U . . .
H13A H 0.296150 0.284796 0.694960 0.154 Uiso 1 1 calc R U . . .
H13B H 0.284020 0.312167 0.640919 0.154 Uiso 1 1 calc R U . . .
H13C H 0.302490 0.376348 0.683144 0.154 Uiso 1 1 calc R U . . .
C14 C 0.4216(16) 0.1986(11) 0.6794(10) 0.118(7) Uani 1 1 d . U . . .
H14A H 0.406109 0.169424 0.702796 0.177 Uiso 1 1 calc R U . . .
H14B H 0.471997 0.189270 0.685732 0.177 Uiso 1 1 calc R U . . .
H14C H 0.394784 0.180420 0.646896 0.177 Uiso 1 1 calc R U . . .
C15 C 0.4588(10) 0.3481(10) 0.7459(7) 0.069(3) Uani 1 1 d . U . . .
H15A H 0.443386 0.402719 0.749336 0.083 Uiso 1 1 calc R U . . .
H15B H 0.449591 0.315043 0.770888 0.083 Uiso 1 1 calc R U . . .
C16 C 0.3687(10) 0.7588(10) 0.5594(7) 0.083(5) Uani 1 1 d . U . . .
H16 H 0.336495 0.726942 0.535454 0.099 Uiso 1 1 calc R U . . .
C17 C 0.3622(12) 0.8430(11) 0.5594(9) 0.094(5) Uani 1 1 d . U . . .
H17 H 0.326043 0.867951 0.534129 0.113 Uiso 1 1 calc R U . . .
C18 C 0.4044(10) 0.8860(10) 0.5931(8) 0.080(4) Uani 1 1 d . U . . .
H18 H 0.397514 0.941634 0.592122 0.095 Uiso 1 1 calc R U . . .
C19 C 0.4611(8) 0.8526(9) 0.6318(7) 0.067(3) Uani 1 1 d . U . . .
C20 C 0.4650(7) 0.7733(8) 0.6282(5) 0.055(3) Uani 1 1 d . U . . .
H20 H 0.502391 0.747916 0.652451 0.066 Uiso 1 1 calc R U . . .
C21 C 0.7775(12) 0.6129(13) 0.7472(9) 0.108(5) Uani 1 1 d D U . . .
H21A H 0.803050 0.580309 0.775437 0.129 Uiso 1 1 calc R U . . .
H21B H 0.812778 0.643710 0.737797 0.129 Uiso 1 1 calc R U . . .
C22 C 0.6109(12) 0.8750(15) 0.6937(12) 0.128(7) Uani 1 1 d . U . . .
H22A H 0.613382 0.821171 0.706580 0.192 Uiso 1 1 calc R U . . .
H22B H 0.643765 0.909227 0.717649 0.192 Uiso 1 1 calc R U . . .
H22C H 0.623608 0.874133 0.664442 0.192 Uiso 1 1 calc R U . . .
C23 C 0.5547(11) 0.6644(10) 0.5699(7) 0.072(3) Uani 1 1 d . U . . .
H23 H 0.519218 0.690590 0.544802 0.086 Uiso 1 1 calc R U . . .
C24 C 0.6248(10) 0.6752(10) 0.5733(7) 0.073(4) Uani 1 1 d . U . . .
H24 H 0.637000 0.707193 0.550739 0.087 Uiso 1 1 calc R U . . .
C25 C 0.6729(11) 0.6404(10) 0.6081(6) 0.074(4) Uani 1 1 d . U . . .
H25 H 0.720797 0.645329 0.609922 0.089 Uiso 1 1 calc R U . . .
C26 C 0.6567(10) 0.5945(8) 0.6441(6) 0.063(3) Uani 1 1 d . U . . .
C27 C 0.5882(9) 0.5847(8) 0.6370(6) 0.063(3) Uani 1 1 d . U . . .
H27 H 0.575633 0.551721 0.658957 0.075 Uiso 1 1 calc R U . . .
C28 C 0.6861(10) 0.4627(11) 0.7186(7) 0.083(5) Uani 1 1 d . U . . .
H28A H 0.634730 0.464667 0.703322 0.125 Uiso 1 1 calc R U . . .
H28B H 0.698078 0.467511 0.753456 0.125 Uiso 1 1 calc R U . . .
H28C H 0.703940 0.412220 0.710939 0.125 Uiso 1 1 calc R U . . .
C29 C 0.8014(10) 0.5069(14) 0.6777(8) 0.097(5) Uani 1 1 d . U . . .
H29A H 0.830470 0.471461 0.702790 0.146 Uiso 1 1 calc R U . . .
H29B H 0.830285 0.551074 0.673398 0.146 Uiso 1 1 calc R U . . .
H29C H 0.782404 0.477642 0.647497 0.146 Uiso 1 1 calc R U . . .
C31 C 0.5160(17) 1.0167(14) 0.6619(13) 0.175(12) Uani 1 1 d . U . . .
H31A H 0.541020 1.050003 0.689455 0.263 Uiso 1 1 calc R U . . .
H31B H 0.465931 1.031319 0.650081 0.263 Uiso 1 1 calc R U . . .
H31C H 0.536309 1.024603 0.636264 0.263 Uiso 1 1 calc R U . . .
C32 C 0.7276(11) 0.6701(15) 0.7607(6) 0.121(7) Uani 1 1 d D U . . .
H32A H 0.683375 0.642435 0.758969 0.145 Uiso 1 1 calc R U . . .
H32B H 0.715471 0.715102 0.737914 0.145 Uiso 1 1 calc R U . . .
C33 C 0.5333(6) 0.8780(18) 0.7425(6) 0.153(7) Uani 1 1 d D U . . .
H33A H 0.552451 0.823464 0.746598 0.184 Uiso 1 1 calc R U . . .
H33B H 0.568987 0.912008 0.765457 0.184 Uiso 1 1 calc R U . . .
Re2 Re 0.46356(12) 0.10237(11) 0.50083(9) 0.0693(9) Uani 0.311(2) 1 d D U P A 1
O9 O 0.4059(17) 0.047(2) 0.5247(13) 0.080(8) Uani 0.311(2) 1 d D U P A 1
O10 O 0.535(3) 0.050(3) 0.548(2) 0.133(14) Uani 0.311(2) 1 d . U P A 1
O1 O 0.457(2) 0.2085(16) 0.5167(11) 0.073(9) Uani 0.311(2) 1 d . U P A 1
O2 O 0.425(3) 0.105(2) 0.4426(15) 0.093(10) Uani 0.311(2) 1 d . U P A 1
Re3 Re 0.34188(5) 0.59146(6) 0.44925(3) 0.0648(4) Uani 0.689(2) 1 d D U P A 2
O3 O 0.3562(11) 0.5826(9) 0.3924(4) 0.083(5) Uani 0.689(2) 1 d D U P A 2
O4 O 0.3023(12) 0.6843(10) 0.4514(9) 0.125(8) Uani 0.689(2) 1 d D U P A 2
O5 O 0.4243(10) 0.5892(12) 0.4916(6) 0.083(5) Uani 0.689(2) 1 d . U P A 2
O6 O 0.2896(14) 0.5146(15) 0.4552(8) 0.118(7) Uani 0.689(2) 1 d . U P A 2
Re1 Re 0.500000 0.6177(5) 0.750000 0.286(6) Uani 0.659(12) 2 d DS TU P B 3
O7 O 0.514(2) 0.5604(11) 0.8033(3) 0.223(10) Uani 0.659(12) 1 d D U P B 3
O8 O 0.5687(15) 0.6892(18) 0.7555(14) 0.225(11) Uani 0.659(12) 1 d D U P B 3
Re1B Re 0.500000 0.62084(16) 0.750000 0.0501(18) Uani 0.341(12) 2 d DS TU P B 4
O1B O 0.5736(19) 0.554(3) 0.7684(17) 0.130(11) Uani 0.341(12) 1 d D U P B 4
O2B O 0.481(3) 0.666(3) 0.7994(12) 0.158(12) Uani 0.341(12) 1 d D U P B 4
O1A O 0.7659(12) 0.7503(15) 0.5509(9) 0.079(7) Uani 0.5 1 d D U P C 5
H1A H 0.786293 0.742867 0.580405 0.119 Uiso 0.5 1 calc R U P C 5
C1A C 0.784(2) 0.6884(19) 0.5245(13) 0.084(9) Uani 0.5 1 d D U P C 5
H1AA H 0.831677 0.696992 0.523675 0.127 Uiso 0.5 1 calc R U P C 5
H1AB H 0.750336 0.687884 0.491640 0.127 Uiso 0.5 1 calc R U P C 5
H1AC H 0.781887 0.637537 0.539971 0.127 Uiso 0.5 1 calc R U P C 5

loop_
_atom_site_aniso_label
_atom_site_aniso_U_11
_atom_site_aniso_U_22
_atom_site_aniso_U_33
_atom_site_aniso_U_23
_atom_site_aniso_U_13
_atom_site_aniso_U_12
Pd1 0.0740(8) 0.0426(6) 0.0658(8) -0.0050(5) 0.0347(6) -0.0028(5)
Si1 0.200(7) 0.100(4) 0.152(6) 0.056(4) 0.127(6) 0.081(5)
Si2 0.101(3) 0.044(2) 0.098(3) -0.015(2) 0.070(3) -0.020(2)
Si3 0.091(4) 0.072(3) 0.133(5) -0.040(3) 0.033(4) -0.014(3)
Si4 0.094(3) 0.071(3) 0.082(3) 0.004(2) 0.030(3) -0.025(3)
N1 0.072(5) 0.059(7) 0.073(7) -0.006(5) 0.029(6) -0.006(5)
N2 0.090(7) 0.041(4) 0.064(6) -0.009(4) 0.043(6) -0.002(5)
N3 0.069(6) 0.045(4) 0.065(6) 0.004(5) 0.022(5) 0.003(4)
N4 0.091(5) 0.046(6) 0.069(7) -0.002(5) 0.052(5) 0.006(5)
C1 0.077(7) 0.040(7) 0.089(9) 0.008(6) 0.044(7) 0.007(6)
C2 0.098(8) 0.068(8) 0.135(10) 0.024(6) 0.065(7) 0.026(7)
C3 0.082(9) 0.114(12) 0.184(14) 0.009(9) 0.060(9) -0.007(9)
C4 0.087(8) 0.107(12) 0.161(13) -0.008(9) 0.037(10) -0.023(9)
C5 0.075(7) 0.075(9) 0.103(10) -0.013(7) 0.019(8) -0.009(7)
C6 0.213(18) 0.101(12) 0.109(15) -0.002(11) 0.068(16) 0.054(10)
C7 0.198(12) 0.098(15) 0.25(3) 0.077(16) 0.164(16) 0.082(13)
C8 0.076(8) 0.054(6) 0.065(7) -0.002(6) 0.045(6) 0.003(6)
C9 0.086(9) 0.059(6) 0.078(8) -0.009(6) 0.055(7) 0.000(7)
C10 0.094(9) 0.052(6) 0.082(8) -0.014(6) 0.056(7) -0.010(7)
C11 0.092(8) 0.046(5) 0.088(7) -0.018(5) 0.062(6) -0.018(6)
C12 0.086(8) 0.047(5) 0.076(8) -0.010(5) 0.057(7) -0.003(6)
C13 0.096(8) 0.121(14) 0.120(14) -0.051(13) 0.074(9) -0.043(9)
C14 0.190(18) 0.042(6) 0.166(18) -0.015(8) 0.118(16) -0.026(9)
C15 0.089(9) 0.054(8) 0.088(7) 0.001(6) 0.062(7) -0.003(7)
C16 0.088(9) 0.052(6) 0.086(9) 0.008(7) 0.002(7) 0.001(7)
C17 0.094(10) 0.056(7) 0.116(11) 0.009(8) 0.011(8) 0.009(7)
C18 0.078(8) 0.043(6) 0.112(10) 0.009(6) 0.024(7) 0.004(6)
C19 0.056(6) 0.047(5) 0.102(7) 0.002(6) 0.032(5) -0.006(5)
C20 0.046(6) 0.046(5) 0.070(7) -0.001(5) 0.017(5) 0.004(5)
C21 0.118(12) 0.086(10) 0.109(10) -0.006(8) 0.024(8) -0.021(8)
C22 0.071(8) 0.100(14) 0.19(2) 0.006(16) 0.006(10) -0.025(8)
C23 0.098(7) 0.056(8) 0.083(8) 0.008(6) 0.058(7) 0.002(7)
C24 0.094(8) 0.061(8) 0.082(8) 0.012(7) 0.054(7) 0.006(7)
C25 0.097(8) 0.059(8) 0.082(8) 0.010(6) 0.050(7) -0.002(7)
C26 0.092(6) 0.033(6) 0.080(6) -0.004(5) 0.051(5) 0.000(5)
C27 0.087(5) 0.036(6) 0.080(8) 0.002(6) 0.048(6) 0.002(6)
C28 0.089(11) 0.067(10) 0.092(12) 0.028(8) 0.027(9) -0.006(8)
C29 0.070(9) 0.118(15) 0.093(12) 0.009(10) 0.013(8) -0.007(8)
C31 0.16(2) 0.059(8) 0.25(2) -0.022(11) -0.01(2) -0.019(11)
C32 0.118(15) 0.100(13) 0.135(15) -0.006(10) 0.031(12) -0.008(11)
C33 0.163(16) 0.145(15) 0.128(8) -0.037(11) 0.018(11) -0.009(14)
Re2 0.0680(13) 0.0383(11) 0.0943(18) -0.0039(10) 0.0175(12) 0.0079(8)
O9 0.100(16) 0.041(14) 0.090(19) 0.010(15) 0.018(16) -0.012(14)
O10 0.089(16) 0.063(18) 0.18(3) -0.01(2) -0.04(2) 0.015(17)
O1 0.13(2) 0.023(8) 0.052(14) 0.013(9) 0.007(16) -0.008(11)
O2 0.13(3) 0.07(2) 0.081(9) -0.017(12) 0.037(13) -0.027(19)
Re3 0.0777(7) 0.0616(6) 0.0558(6) -0.0059(4) 0.0230(5) 0.0004(5)
O3 0.137(15) 0.048(8) 0.055(7) -0.002(7) 0.020(7) -0.002(8)
O4 0.105(14) 0.098(10) 0.137(16) -0.055(12) -0.008(11) 0.027(9)
O5 0.080(8) 0.112(14) 0.061(7) 0.011(9) 0.029(6) 0.019(8)
O6 0.149(15) 0.113(12) 0.117(14) -0.039(12) 0.077(12) -0.050(12)
Re1 0.272(9) 0.209(7) 0.356(11) 0.000 0.076(7) 0.000
O7 0.197(19) 0.176(18) 0.254(17) -0.034(13) 0.017(17) 0.048(16)
O8 0.22(2) 0.139(19) 0.28(2) -0.052(18) 0.02(2) 0.024(14)
Re1B 0.083(3) 0.0346(19) 0.034(2) 0.000 0.0214(13) 0.000
O1B 0.134(19) 0.087(18) 0.18(2) 0.044(17) 0.068(17) 0.048(13)
O2B 0.21(2) 0.15(2) 0.130(18) -0.075(18) 0.075(18) 0.012(19)
O1A 0.067(13) 0.097(17) 0.088(15) -0.042(13) 0.045(12) -0.032(12)
C1A 0.10(2) 0.09(2) 0.09(2) -0.021(16) 0.060(18) -0.022(18)

loop_
_atom_type_symbol
_atom_type_description
_atom_type_scat_dispersion_real
_atom_type_scat_dispersion_imag
_atom_type_scat_source
C C 0.0033 0.0016 'International Tables Vol C Tables 4.2.6.8 and 6.1.1.4'
H H 0.0000 0.0000 'International Tables Vol C Tables 4.2.6.8 and 6.1.1.4'
N N 0.0064 0.0033 'International Tables Vol C Tables 4.2.6.8 and 6.1.1.4'
O O 0.0110 0.0060 'International Tables Vol C Tables 4.2.6.8 and 6.1.1.4'
Si Si 0.0816 0.0698 'International Tables Vol C Tables 4.2.6.8 and 6.1.1.4'
Pd Pd -1.0218 0.9968 'International Tables Vol C Tables 4.2.6.8 and 6.1.1.4'
Re Re -0.8872 7.1331 'International Tables Vol C Tables 4.2.6.8 and 6.1.1.4'

loop_
_geom_angle_atom_site_label_1
_geom_angle_atom_site_label_2
_geom_angle_atom_site_label_3
_geom_angle
_geom_angle_site_symmetry_1
_geom_angle_site_symmetry_3
_geom_angle_publ_flag
N4 Pd1 N2 90.1(5) . . ?
N4 Pd1 N3 89.4(5) . . ?
N2 Pd1 N3 178.5(5) . . ?
N4 Pd1 N1 177.3(5) . . ?
N2 Pd1 N1 91.1(5) . . ?
N3 Pd1 N1 89.3(5) . . ?
C6 Si1 C7 112.1(14) . . ?
C6 Si1 C32 95.4(13) . 2_656 ?
C7 Si1 C32 121.3(13) . 2_656 ?
C6 Si1 C2 109.7(11) . . ?
C7 Si1 C2 107.0(14) . . ?
C32 Si1 C2 110.6(11) 2_656 . ?
C13 Si2 C11 111.3(11) . . ?
C13 Si2 C15 109.5(9) . . ?
C11 Si2 C15 108.5(7) . . ?
C13 Si2 C14 107.5(12) . . ?
C11 Si2 C14 108.7(9) . . ?
C15 Si2 C14 111.4(11) . . ?
C22 Si3 C31 113.3(15) . . ?
C22 Si3 C19 111.2(11) . . ?
C31 Si3 C19 108.2(11) . . ?
C22 Si3 C33 85.0(12) . . ?
C31 Si3 C33 123.1(16) . . ?
C19 Si3 C33 114.1(11) . . ?
C29 Si4 C28 109.2(10) . . ?
C29 Si4 C26 112.2(8) . . ?
C28 Si4 C26 108.5(8) . . ?
C29 Si4 C21 100.2(10) . . ?
C28 Si4 C21 110.1(10) . . ?
C26 Si4 C21 116.3(9) . . ?
C1 N1 C5 121.3(16) . . ?
C1 N1 Pd1 119.0(11) . . ?
C5 N1 Pd1 119.7(13) . . ?
C12 N2 C8 119.8(12) . . ?
C12 N2 Pd1 120.8(9) . . ?
C8 N2 Pd1 119.2(10) . . ?
C20 N3 C16 119.4(13) . . ?
C20 N3 Pd1 122.2(9) . . ?
C16 N3 Pd1 118.3(11) . . ?
C23 N4 C27 115.7(15) . . ?
C23 N4 Pd1 123.3(12) . . ?
C27 N4 Pd1 120.9(10) . . ?
N1 C1 C2 125.7(18) . . ?
N1 C1 H1 117.2 . . ?
C2 C1 H1 117.2 . . ?
C1 C2 C3 113.7(19) . . ?
C1 C2 Si1 118.1(16) . . ?
C3 C2 Si1 128.1(18) . . ?
C2 C3 C4 121(2) . . ?
C2 C3 H3 119.3 . . ?
C4 C3 H3 119.3 . . ?
C5 C4 C3 116(2) . . ?
C5 C4 H4 122.0 . . ?
C3 C4 H4 122.0 . . ?
N1 C5 C4 121(2) . . ?
N1 C5 H5 119.4 . . ?
C4 C5 H5 119.4 . . ?
Si1 C6 H6A 109.5 . . ?
Si1 C6 H6B 109.5 . . ?
H6A C6 H6B 109.5 . . ?
Si1 C6 H6C 109.5 . . ?
H6A C6 H6C 109.5 . . ?
H6B C6 H6C 109.5 . . ?
Si1 C7 H7A 109.5 . . ?
Si1 C7 H7B 109.5 . . ?
H7A C7 H7B 109.5 . . ?
Si1 C7 H7C 109.5 . . ?
H7A C7 H7C 109.5 . . ?
H7B C7 H7C 109.5 . . ?
C9 C8 N2 120.3(14) . . ?
C9 C8 H8 119.9 . . ?
N2 C8 H8 119.9 . . ?
C8 C9 C10 121.2(14) . . ?
C8 C9 H9 119.4 . . ?
C10 C9 H9 119.4 . . ?
C11 C10 C9 118.0(14) . . ?
C11 C10 H10 121.0 . . ?
C9 C10 H10 121.0 . . ?
C12 C11 C10 115.0(14) . . ?
C12 C11 Si2 122.8(11) . . ?
C10 C11 Si2 122.1(12) . . ?
N2 C12 C11 125.5(13) . . ?
N2 C12 H12 117.2 . . ?
C11 C12 H12 117.2 . . ?
Si2 C13 H13A 109.5 . . ?
Si2 C13 H13B 109.5 . . ?
H13A C13 H13B 109.5 . . ?
Si2 C13 H13C 109.5 . . ?
H13A C13 H13C 109.5 . . ?
H13B C13 H13C 109.5 . . ?
Si2 C14 H14A 109.5 . . ?
Si2 C14 H14B 109.5 . . ?
H14A C14 H14B 109.5 . . ?
Si2 C14 H14C 109.5 . . ?
H14A C14 H14C 109.5 . . ?
H14B C14 H14C 109.5 . . ?
C15 C15 Si2 112.0(14) 2_656 . ?
C15 C15 H15A 109.2 2_656 . ?
Si2 C15 H15A 109.2 . . ?
C15 C15 H15B 109.2 2_656 . ?
Si2 C15 H15B 109.2 . . ?
H15A C15 H15B 107.9 . . ?
N3 C16 C17 116.8(17) . . ?
N3 C16 H16 121.6 . . ?
C17 C16 H16 121.6 . . ?
C18 C17 C16 121.5(19) . . ?
C18 C17 H17 119.2 . . ?
C16 C17 H17 119.2 . . ?
C17 C18 C19 122.4(16) . . ?
C17 C18 H18 118.8 . . ?
C19 C18 H18 118.8 . . ?
C20 C19 C18 112.3(15) . . ?
C20 C19 Si3 123.2(13) . . ?
C18 C19 Si3 124.4(12) . . ?
N3 C20 C19 127.6(14) . . ?
N3 C20 H20 116.2 . . ?
C19 C20 H20 116.2 . . ?
C32 C21 Si4 111.4(14) . . ?
C32 C21 H21A 109.4 . . ?
Si4 C21 H21A 109.4 . . ?
C32 C21 H21B 109.4 . . ?
Si4 C21 H21B 109.4 . . ?
H21A C21 H21B 108.0 . . ?
Si3 C22 H22A 109.5 . . ?
Si3 C22 H22B 109.5 . . ?
H22A C22 H22B 109.5 . . ?
Si3 C22 H22C 109.5 . . ?
H22A C22 H22C 109.5 . . ?
H22B C22 H22C 109.5 . . ?
N4 C23 C24 123.3(18) . . ?
N4 C23 H23 118.4 . . ?
C24 C23 H23 118.4 . . ?
C25 C24 C23 117.8(17) . . ?
C25 C24 H24 121.1 . . ?
C23 C24 H24 121.1 . . ?
C24 C25 C26 122.7(19) . . ?
C24 C25 H25 118.6 . . ?
C26 C25 H25 118.6 . . ?
C27 C26 C25 115.3(17) . . ?
C27 C26 Si4 122.0(12) . . ?
C25 C26 Si4 122.7(14) . . ?
C26 C27 N4 125.0(15) . . ?
C26 C27 H27 117.5 . . ?
N4 C27 H27 117.5 . . ?
Si4 C28 H28A 109.5 . . ?
Si4 C28 H28B 109.5 . . ?
H28A C28 H28B 109.5 . . ?
Si4 C28 H28C 109.5 . . ?
H28A C28 H28C 109.5 . . ?
H28B C28 H28C 109.5 . . ?
Si4 C29 H29A 109.5 . . ?
Si4 C29 H29B 109.5 . . ?
H29A C29 H29B 109.5 . . ?
Si4 C29 H29C 109.5 . . ?
H29A C29 H29C 109.5 . . ?
H29B C29 H29C 109.5 . . ?
Si3 C31 H31A 109.5 . . ?
Si3 C31 H31B 109.5 . . ?
H31A C31 H31B 109.5 . . ?
Si3 C31 H31C 109.5 . . ?
H31A C31 H31C 109.5 . . ?
H31B C31 H31C 109.5 . . ?
C21 C32 Si1 108.8(14) . 2_656 ?
C21 C32 H32A 109.9 . . ?
Si1 C32 H32A 109.9 2_656 . ?
C21 C32 H32B 109.9 . . ?
Si1 C32 H32B 109.9 2_656 . ?
H32A C32 H32B 108.3 . . ?
C33 C33 Si3 118.4(14) 2_656 . ?
C33 C33 H33A 107.7 2_656 . ?
Si3 C33 H33A 107.7 . . ?
C33 C33 H33B 107.7 2_656 . ?
Si3 C33 H33B 107.7 . . ?
H33A C33 H33B 107.1 . . ?
O2 Re2 O9 107(2) . . ?
O2 Re2 O10 141(3) . . ?
O9 Re2 O10 85(2) . . ?
O2 Re2 O1 101.0(18) . . ?
O9 Re2 O1 106.9(18) . . ?
O10 Re2 O1 111.7(18) . . ?
O5 Re3 O6 112.6(12) . . ?
O5 Re3 O4 109.3(9) . . ?
O6 Re3 O4 111.7(14) . . ?
O5 Re3 O3 105.4(9) . . ?
O6 Re3 O3 108.9(9) . . ?
O4 Re3 O3 108.7(11) . . ?
O7 Re1 O7 114.4(10) 2_656 . ?
O7 Re1 O8 109.6(15) 2_656 . ?
O7 Re1 O8 113.1(8) . . ?
O8 Re1 O8 96(3) 2_656 . ?
O2B Re1B O2B 130(4) . 2_656 ?
O2B Re1B O1B 113.3(9) . . ?
O2B Re1B O1B 98(3) 2_656 . ?
C1A O1A H1A 109.5 . . ?
O1A C1A H1AA 109.5 . . ?
O1A C1A H1AB 109.5 . . ?
H1AA C1A H1AB 109.5 . . ?
O1A C1A H1AC 109.5 . . ?
H1AA C1A H1AC 109.5 . . ?
H1AB C1A H1AC 109.5 . . ?

loop_
_geom_bond_atom_site_label_1
_geom_bond_atom_site_label_2
_geom_bond_distance
_geom_bond_site_symmetry_2
_geom_bond_publ_flag
Pd1 N4 2.009(14) . ?
Pd1 N2 2.037(12) . ?
Pd1 N3 2.054(12) . ?
Pd1 N1 2.062(14) . ?
Si1 C6 1.72(3) . ?
Si1 C7 1.87(3) . ?
Si1 C32 1.885(10) 2_656 ?
Si1 C2 1.93(2) . ?
Si2 C13 1.84(2) . ?
Si2 C11 1.845(16) . ?
Si2 C15 1.89(2) . ?
Si2 C14 1.90(2) . ?
Si3 C22 1.75(3) . ?
Si3 C31 1.85(3) . ?
Si3 C19 1.861(18) . ?
Si3 C33 1.874(10) . ?
Si4 C29 1.86(2) . ?
Si4 C28 1.865(17) . ?
Si4 C26 1.890(19) . ?
Si4 C21 1.89(2) . ?
N1 C1 1.29(2) . ?
N1 C5 1.32(2) . ?
N2 C12 1.338(18) . ?
N2 C8 1.362(18) . ?
N3 C20 1.326(18) . ?
N3 C16 1.35(2) . ?
N4 C23 1.35(2) . ?
N4 C27 1.37(2) . ?
C1 C2 1.37(3) . ?
C1 H1 0.9500 . ?
C2 C3 1.411(10) . ?
C3 C4 1.43(4) . ?
C3 H3 0.9500 . ?
C4 C5 1.38(3) . ?
C4 H4 0.9500 . ?
C5 H5 0.9500 . ?
C6 H6A 0.9800 . ?
C6 H6B 0.9800 . ?
C6 H6C 0.9800 . ?
C7 H7A 0.9800 . ?
C7 H7B 0.9800 . ?
C7 H7C 0.9800 . ?
C8 C9 1.35(2) . ?
C8 H8 0.9500 . ?
C9 C10 1.45(2) . ?
C9 H9 0.9500 . ?
C10 C11 1.44(2) . ?
C10 H10 0.9500 . ?
C11 C12 1.40(2) . ?
C12 H12 0.9500 . ?
C13 H13A 0.9800 . ?
C13 H13B 0.9800 . ?
C13 H13C 0.9800 . ?
C14 H14A 0.9800 . ?
C14 H14B 0.9800 . ?
C14 H14C 0.9800 . ?
C15 C15 1.59(3) 2_656 ?
C15 H15A 0.9900 . ?
C15 H15B 0.9900 . ?
C16 C17 1.43(2) . ?
C16 H16 0.9500 . ?
C17 C18 1.29(3) . ?
C17 H17 0.9500 . ?
C18 C19 1.44(2) . ?
C18 H18 0.9500 . ?
C19 C20 1.35(2) . ?
C20 H20 0.9500 . ?
C21 C32 1.537(10) . ?
C21 H21A 0.9900 . ?
C21 H21B 0.9900 . ?
C22 H22A 0.9800 . ?
C22 H22B 0.9800 . ?
C22 H22C 0.9800 . ?
C23 C24 1.39(3) . ?
C23 H23 0.9500 . ?
C24 C25 1.30(3) . ?
C24 H24 0.9500 . ?
C25 C26 1.44(2) . ?
C25 H25 0.9500 . ?
C26 C27 1.33(2) . ?
C27 H27 0.9500 . ?
C28 H28A 0.9800 . ?
C28 H28B 0.9800 . ?
C28 H28C 0.9800 . ?
C29 H29A 0.9800 . ?
C29 H29B 0.9800 . ?
C29 H29C 0.9800 . ?
C31 H31A 0.9800 . ?
C31 H31B 0.9800 . ?
C31 H31C 0.9800 . ?
C32 H32A 0.9900 . ?
C32 H32B 0.9900 . ?
C33 C33 1.542(10) 2_656 ?
C33 H33A 0.9900 . ?
C33 H33B 0.9900 . ?
Re2 O2 1.63(4) . ?
Re2 O9 1.800(10) . ?
Re2 O10 1.85(4) . ?
Re2 O1 1.87(3) . ?
Re3 O5 1.711(18) . ?
Re3 O6 1.71(2) . ?
Re3 O4 1.770(9) . ?
Re3 O3 1.799(9) . ?
Re1 O7 1.788(9) 2_656 ?
Re1 O7 1.788(9) . ?
Re1 O8 1.802(10) 2_656 ?
Re1 O8 1.802(10) . ?
Re1B O2B 1.793(10) . ?
Re1B O2B 1.793(10) 2_656 ?
Re1B O1B 1.794(10) . ?
Re1B O1B 1.794(10) 2_656 ?
O1A C1A 1.421(10) . ?
O1A H1A 0.8400 . ?
C1A H1AA 0.9800 . ?
C1A H1AB 0.9800 . ?
C1A H1AC 0.9800 . ?

loop_
_geom_torsion_atom_site_label_1
_geom_torsion_atom_site_label_2
_geom_torsion_atom_site_label_3
_geom_torsion_atom_site_label_4
_geom_torsion
_geom_torsion_site_symmetry_1
_geom_torsion_site_symmetry_2
_geom_torsion_site_symmetry_3
_geom_torsion_site_symmetry_4
_geom_torsion_publ_flag
C5 N1 C1 C2 0(3) . . . . ?
Pd1 N1 C1 C2 179.6(14) . . . . ?
N1 C1 C2 C3 -2(3) . . . . ?
N1 C1 C2 Si1 -178.6(13) . . . . ?
C1 C2 C3 C4 6(4) . . . . ?
Si1 C2 C3 C4 -177(2) . . . . ?
C2 C3 C4 C5 -8(4) . . . . ?
C1 N1 C5 C4 -2(3) . . . . ?
Pd1 N1 C5 C4 178.2(18) . . . . ?
C3 C4 C5 N1 6(4) . . . . ?
C12 N2 C8 C9 3(2) . . . . ?
Pd1 N2 C8 C9 -173.9(13) . . . . ?
N2 C8 C9 C10 -5(3) . . . . ?
C8 C9 C10 C11 3(3) . . . . ?
C9 C10 C11 C12 -1(3) . . . . ?
C9 C10 C11 Si2 175.9(14) . . . . ?
C13 Si2 C11 C12 63.8(18) . . . . ?
C15 Si2 C11 C12 -56.8(18) . . . . ?
C14 Si2 C11 C12 -178.0(17) . . . . ?
C13 Si2 C11 C10 -112.5(17) . . . . ?
C15 Si2 C11 C10 126.9(16) . . . . ?
C14 Si2 C11 C10 6(2) . . . . ?
C8 N2 C12 C11 0(3) . . . . ?
Pd1 N2 C12 C11 176.8(14) . . . . ?
C10 C11 C12 N2 -1(3) . . . . ?
Si2 C11 C12 N2 -177.5(14) . . . . ?
C13 Si2 C15 C15 -172.9(10) . . . 2_656 ?
C11 Si2 C15 C15 -51.2(9) . . . 2_656 ?
C14 Si2 C15 C15 68.3(11) . . . 2_656 ?
C20 N3 C16 C17 2(3) . . . . ?
Pd1 N3 C16 C17 179.0(16) . . . . ?
N3 C16 C17 C18 -3(4) . . . . ?
C16 C17 C18 C19 1(4) . . . . ?
C17 C18 C19 C20 1(3) . . . . ?
C17 C18 C19 Si3 178.3(19) . . . . ?
C22 Si3 C19 C20 39(2) . . . . ?
C31 Si3 C19 C20 163.7(19) . . . . ?
C33 Si3 C19 C20 -55.3(18) . . . . ?
C22 Si3 C19 C18 -138.5(19) . . . . ?
C31 Si3 C19 C18 -14(2) . . . . ?
C33 Si3 C19 C18 127.4(16) . . . . ?
C16 N3 C20 C19 0(3) . . . . ?
Pd1 N3 C20 C19 -176.6(14) . . . . ?
C18 C19 C20 N3 -2(3) . . . . ?
Si3 C19 C20 N3 -179.1(13) . . . . ?
C29 Si4 C21 C32 164.9(18) . . . . ?
C28 Si4 C21 C32 -80.1(19) . . . . ?
C26 Si4 C21 C32 44(2) . . . . ?
C27 N4 C23 C24 2(2) . . . . ?
Pd1 N4 C23 C24 177.8(13) . . . . ?
N4 C23 C24 C25 -1(3) . . . . ?
C23 C24 C25 C26 -3(3) . . . . ?
C24 C25 C26 C27 5(2) . . . . ?
C24 C25 C26 Si4 -178.4(15) . . . . ?
C29 Si4 C26 C27 139.2(14) . . . . ?
C28 Si4 C26 C27 18.4(16) . . . . ?
C21 Si4 C26 C27 -106.3(15) . . . . ?
C29 Si4 C26 C25 -36.8(16) . . . . ?
C28 Si4 C26 C25 -157.6(14) . . . . ?
C21 Si4 C26 C25 77.7(16) . . . . ?
C25 C26 C27 N4 -4(2) . . . . ?
Si4 C26 C27 N4 179.6(11) . . . . ?
C23 N4 C27 C26 0(2) . . . . ?
Pd1 N4 C27 C26 -175.0(12) . . . . ?
Si4 C21 C32 Si1 159.7(13) . . . 2_656 ?
C22 Si3 C33 C33 -169.8(13) . . . 2_656 ?
C31 Si3 C33 C33 75.5(17) . . . 2_656 ?
C19 Si3 C33 C33 -58.9(13) . . . 2_656 ?
